data_4123850
loop_
_publ_author_name
'Shaw, Megan H.'
'Croft, Rosemary A.'
'Whittingham, William G.'
'Bower, John F.'

_publ_section_title
;
 Modular Access to Substituted Azocanes via a Rhodium-Catalyzed
 Cycloaddition-Fragmentation Strategy.
;
_journal_issue 25
_journal_name_full 'Journal of the American Chemical Society'
_journal_page_first 8054
_journal_page_last 8057
_journal_paper_doi 10.1021/jacs.5b05215
_journal_volume 137
_journal_year 2015
_chemical_formula_moiety 'C17 H21 N O4'
_chemical_formula_sum 'C17 H21 N O4'
_chemical_formula_weight 303.35
_chemical_name_systematic
;
 ?
;
_space_group_crystal_system monoclinic
_space_group_IT_number 14
_space_group_name_Hall '-P 2yn'
_space_group_name_H-M_alt 'P 1 21/n 1'
_symmetry_space_group_name_Hall '-P 2yn'
_symmetry_space_group_name_H-M 'P 1 21/n 1'
_atom_sites_solution_hydrogens geom
_atom_sites_solution_primary iterative
_audit_creation_date 2014-10-06
_audit_creation_method
;
Olex2 1.2
(compiled 2014.09.19 svn.r3010 for OlexSys, GUI svn.r4874)
;
_cell_angle_alpha 90
_cell_angle_beta 101.453(2)
_cell_angle_gamma 90
_cell_formula_units_Z 4
_cell_length_a 8.9328(3)
_cell_length_b 13.8493(4)
_cell_length_c 12.2908(3)
_cell_measurement_reflns_used 3629
_cell_measurement_temperature 100.00
_cell_measurement_theta_max 28.31
_cell_measurement_theta_min 2.59
_cell_volume 1490.26(8)
_computing_cell_refinement 'SAINT v8.27A (Bruker, 2012)'
_computing_data_reduction 'SAINT v8.27A (Bruker, 2012)'
_computing_molecular_graphics 'Olex2 (Dolomanov et al., 2009)'
_computing_publication_material 'Olex2 (Dolomanov et al., 2009)'
_computing_structure_refinement 'ShelXL (Sheldrick, 2008)'
_computing_structure_solution 'olex2.solve (Bourhis et al., 2013)'
_diffrn_ambient_temperature 100.00
_diffrn_detector 'Bruker area detector'
_diffrn_detector_type 'CCD area detector'
_diffrn_measured_fraction_theta_full 1.000
_diffrn_measured_fraction_theta_max 0.996
_diffrn_measurement_device 'Bruker Apex II kappa CCDC area detector'
_diffrn_measurement_device_type 'Bruker Apex II kappa CCDC area detector'
_diffrn_measurement_method '\f and \w scans'
_diffrn_radiation_monochromator graphite
_diffrn_radiation_type MoK\a
_diffrn_radiation_wavelength 0.71073
_diffrn_reflns_av_R_equivalents 0.0323
_diffrn_reflns_av_unetI/netI 0.0293
_diffrn_reflns_laue_measured_fraction_full 1.000
_diffrn_reflns_laue_measured_fraction_max 0.996
_diffrn_reflns_limit_h_max 11
_diffrn_reflns_limit_h_min -11
_diffrn_reflns_limit_k_max 18
_diffrn_reflns_limit_k_min -18
_diffrn_reflns_limit_l_max 13
_diffrn_reflns_limit_l_min -16
_diffrn_reflns_number 13836
_diffrn_reflns_point_group_measured_fraction_full 1.000
_diffrn_reflns_point_group_measured_fraction_max 0.996
_diffrn_reflns_theta_full 26.000
_diffrn_reflns_theta_max 28.309
_diffrn_reflns_theta_min 2.241
_diffrn_source 'fine-focus sealed tube'
_diffrn_standards_number 0
_exptl_absorpt_coefficient_mu 0.096
_exptl_absorpt_correction_T_max 0.7457
_exptl_absorpt_correction_T_min 0.6919
_exptl_absorpt_correction_type multi-scan
_exptl_absorpt_process_details
;
SADABS-2012/1 (Bruker,2012) was used for absorption correction.
wR2(int) was 0.0482 before and 0.0441 after correction.
The Ratio of minimum to maximum transmission is 0.9279.
The \l/2 correction factor is 0.0015.
;
_exptl_crystal_colour colourless
_exptl_crystal_colour_primary colourless
_exptl_crystal_density_diffrn 1.352
_exptl_crystal_description block
_exptl_crystal_F_000 648
_exptl_crystal_size_max 0.46
_exptl_crystal_size_mid 0.23
_exptl_crystal_size_min 0.16
_refine_diff_density_max 0.355
_refine_diff_density_min -0.202
_refine_diff_density_rms 0.045
_refine_ls_extinction_method none
_refine_ls_goodness_of_fit_ref 1.042
_refine_ls_hydrogen_treatment constr
_refine_ls_matrix_type full
_refine_ls_number_parameters 201
_refine_ls_number_reflns 3695
_refine_ls_number_restraints 0
_refine_ls_restrained_S_all 1.042
_refine_ls_R_factor_all 0.0535
_refine_ls_R_factor_gt 0.0405
_refine_ls_shift/su_max 0.001
_refine_ls_shift/su_mean 0.000
_refine_ls_structure_factor_coef Fsqd
_refine_ls_weighting_details 'w=1/[\s^2^(Fo^2^)+(0.0456P)^2^+0.4795P] where P=(Fo^2^+2Fc^2^)/3'
_refine_ls_weighting_scheme calc
_refine_ls_wR_factor_gt 0.0960
_refine_ls_wR_factor_ref 0.1029
_reflns_Friedel_coverage 0.000
_reflns_number_gt 2965
_reflns_number_total 3695
_reflns_threshold_expression 'I > 2\s(I)'
_cod_data_source_file ja5b05215_si_003.cif
_cod_data_source_block testm1
_cod_depositor_comments 'Adding full bibliography for 4123848--4123850.cif.'
_cod_original_cell_volume 1490.25(8)
_cod_database_code 4123850
_shelxl_version_number 2013-4
_shelx_space_group_comment
;
The symmetry employed for this shelxl refinement is uniquely defined
by the following loop, which should always be used as a source of
symmetry information in preference to the above space-group names.
They are only intended as comments.
;
_olex2_refinement_description
;
1. Fixed Uiso
 At 1.2 times of:
  All C(H) groups, All C(H,H) groups
 At 1.5 times of:
  All C(H,H,H) groups
2.a Ternary CH refined with riding coordinates:
 C7(H7)
2.b Secondary CH2 refined with riding coordinates:
 C2(H2A,H2B), C3(H3A,H3B), C5(H5A,H5B), C6(H6A,H6B), C10(H10A,H10B), C11(H11A,
 H11B)
2.c Aromatic/amide H refined with riding coordinates:
 C12(H12), C15(H15)
2.d Idealised Me refined as rotating group:
 C16(H16A,H16B,H16C), C17(H17A,H17B,H17C)
;
_olex2_submission_special_instructions 'No special instructions were received'

loop_
_space_group_symop_operation_xyz
'x, y, z'
'-x+1/2, y+1/2, -z+1/2'
'-x, -y, -z'
'x-1/2, -y-1/2, z-1/2'

loop_
_atom_site_label
_atom_site_type_symbol
_atom_site_fract_x
_atom_site_fract_y
_atom_site_fract_z
_atom_site_U_iso_or_equiv
_atom_site_adp_type
_atom_site_occupancy
_atom_site_site_symmetry_order
_atom_site_calc_flag
_atom_site_refinement_flags_posn
O1 O 0.21785(12) 0.63396(8) 0.96185(8) 0.0281(2) Uani 1 1 d .
O2 O 0.59630(12) 0.53780(8) 0.69550(8) 0.0286(2) Uani 1 1 d .
O3 O -0.03799(10) 0.32535(7) 0.38315(7) 0.0185(2) Uani 1 1 d .
O4 O -0.28739(10) 0.30713(7) 0.45859(7) 0.0218(2) Uani 1 1 d .
N1 N 0.20635(12) 0.51443(8) 0.83554(8) 0.0172(2) Uani 1 1 d .
C1 C 0.25472(15) 0.60246(10) 0.87710(10) 0.0193(3) Uani 1 1 d .
C2 C 0.35716(16) 0.66194(9) 0.81866(10) 0.0206(3) Uani 1 1 d .
H2A H 0.3524 0.7301 0.8420 0.025 Uiso 1 1 calc R
H2B H 0.3161 0.6591 0.7377 0.025 Uiso 1 1 calc R
C3 C 0.52678(16) 0.63032(10) 0.84045(11) 0.0245(3) Uani 1 1 d .
H3A H 0.5882 0.6820 0.8149 0.029 Uiso 1 1 calc R
H3B H 0.5638 0.6222 0.9214 0.029 Uiso 1 1 calc R
C4 C 0.55129(15) 0.53730(10) 0.78256(11) 0.0210(3) Uani 1 1 d .
C5 C 0.51017(15) 0.44321(10) 0.83199(11) 0.0210(3) Uani 1 1 d .
H5A H 0.4893 0.4551 0.9070 0.025 Uiso 1 1 calc R
H5B H 0.5969 0.3976 0.8391 0.025 Uiso 1 1 calc R
C6 C 0.36847(14) 0.39898(9) 0.75751(10) 0.0180(3) Uani 1 1 d .
H6A H 0.3349 0.3419 0.7948 0.022 Uiso 1 1 calc R
H6B H 0.3949 0.3772 0.6869 0.022 Uiso 1 1 calc R
C7 C 0.23693(14) 0.47261(9) 0.73256(9) 0.0148(2) Uani 1 1 d .
H7 H 0.2695 0.5261 0.6878 0.018 Uiso 1 1 calc R
C8 C 0.09218(14) 0.42823(8) 0.66475(9) 0.0143(2) Uani 1 1 d .
C9 C -0.03953(14) 0.41587(9) 0.70640(10) 0.0161(3) Uani 1 1 d .
C10 C -0.04574(15) 0.44463(10) 0.82430(10) 0.0196(3) Uani 1 1 d .
H10A H -0.1038 0.3956 0.8574 0.023 Uiso 1 1 calc R
H10B H -0.0993 0.5073 0.8239 0.023 Uiso 1 1 calc R
C11 C 0.11461(15) 0.45321(10) 0.89377(10) 0.0198(3) Uani 1 1 d .
H11A H 0.1103 0.4818 0.9669 0.024 Uiso 1 1 calc R
H11B H 0.1616 0.3884 0.9062 0.024 Uiso 1 1 calc R
C12 C 0.09550(14) 0.39882(9) 0.55576(10) 0.0149(2) Uani 1 1 d .
H12 H 0.1860 0.4076 0.5274 0.018 Uiso 1 1 calc R
C13 C -0.03102(14) 0.35741(9) 0.48949(9) 0.0149(2) Uani 1 1 d .
C14 C -0.16662(14) 0.34724(9) 0.53063(10) 0.0162(2) Uani 1 1 d .
C15 C -0.16928(14) 0.37631(9) 0.63767(10) 0.0170(3) Uani 1 1 d .
H15 H -0.2607 0.3694 0.6653 0.020 Uiso 1 1 calc R
C16 C 0.10327(15) 0.32392(10) 0.34495(10) 0.0210(3) Uani 1 1 d .
H16A H 0.1773 0.2836 0.3946 0.031 Uiso 1 1 calc GR
H16B H 0.1431 0.3898 0.3445 0.031 Uiso 1 1 calc GR
H16C H 0.0862 0.2974 0.2696 0.031 Uiso 1 1 calc GR
C17 C -0.42968(15) 0.30167(12) 0.49556(12) 0.0267(3) Uani 1 1 d .
H17A H -0.4188 0.2582 0.5595 0.040 Uiso 1 1 calc GR
H17B H -0.5091 0.2770 0.4353 0.040 Uiso 1 1 calc GR
H17C H -0.4584 0.3662 0.5171 0.040 Uiso 1 1 calc GR

loop_
_atom_site_aniso_label
_atom_site_aniso_U_11
_atom_site_aniso_U_22
_atom_site_aniso_U_33
_atom_site_aniso_U_23
_atom_site_aniso_U_13
_atom_site_aniso_U_12
O1 0.0347(6) 0.0296(6) 0.0202(5) -0.0097(4) 0.0055(4) 0.0024(4)
O2 0.0235(5) 0.0312(6) 0.0330(6) 0.0019(4) 0.0102(4) 0.0010(4)
O3 0.0188(5) 0.0231(5) 0.0132(4) -0.0042(3) 0.0020(3) -0.0024(4)
O4 0.0169(5) 0.0294(5) 0.0180(4) -0.0042(4) 0.0008(4) -0.0056(4)
N1 0.0198(5) 0.0188(5) 0.0127(5) -0.0026(4) 0.0025(4) -0.0004(4)
C1 0.0195(6) 0.0209(6) 0.0147(6) -0.0030(5) -0.0034(5) 0.0050(5)
C2 0.0268(7) 0.0147(6) 0.0177(6) -0.0024(5) -0.0022(5) 0.0001(5)
C3 0.0246(7) 0.0217(7) 0.0245(7) -0.0012(5) -0.0016(5) -0.0059(6)
C4 0.0125(6) 0.0233(7) 0.0248(7) 0.0007(5) -0.0023(5) -0.0003(5)
C5 0.0186(7) 0.0203(7) 0.0218(6) 0.0005(5) -0.0016(5) 0.0006(5)
C6 0.0175(6) 0.0160(6) 0.0192(6) -0.0009(5) 0.0005(5) -0.0001(5)
C7 0.0164(6) 0.0152(6) 0.0122(5) -0.0014(4) 0.0018(4) -0.0007(5)
C8 0.0167(6) 0.0114(5) 0.0137(5) 0.0004(4) 0.0003(5) 0.0009(4)
C9 0.0181(6) 0.0163(6) 0.0138(5) 0.0005(4) 0.0025(5) 0.0019(5)
C10 0.0187(6) 0.0260(7) 0.0141(6) -0.0012(5) 0.0035(5) 0.0005(5)
C11 0.0205(7) 0.0254(7) 0.0134(6) -0.0007(5) 0.0030(5) -0.0005(5)
C12 0.0165(6) 0.0132(6) 0.0150(5) 0.0011(4) 0.0032(5) 0.0017(5)
C13 0.0192(6) 0.0131(6) 0.0119(5) 0.0002(4) 0.0014(5) 0.0018(5)
C14 0.0159(6) 0.0150(6) 0.0162(6) 0.0007(4) -0.0004(5) -0.0005(5)
C15 0.0164(6) 0.0180(6) 0.0167(6) 0.0016(5) 0.0036(5) 0.0016(5)
C16 0.0221(7) 0.0248(7) 0.0173(6) -0.0035(5) 0.0070(5) -0.0013(5)
C17 0.0168(7) 0.0380(8) 0.0250(7) -0.0033(6) 0.0030(5) -0.0049(6)

loop_
_atom_type_symbol
_atom_type_description
_atom_type_scat_dispersion_real
_atom_type_scat_dispersion_imag
_atom_type_scat_source
C C 0.0033 0.0016 'International Tables Vol C Tables 4.2.6.8 and 6.1.1.4'
H H 0.0000 0.0000 'International Tables Vol C Tables 4.2.6.8 and 6.1.1.4'
N N 0.0061 0.0033 'International Tables Vol C Tables 4.2.6.8 and 6.1.1.4'
O O 0.0106 0.0060 'International Tables Vol C Tables 4.2.6.8 and 6.1.1.4'

loop_
_geom_angle_atom_site_label_1
_geom_angle_atom_site_label_2
_geom_angle_atom_site_label_3
_geom_angle
C13 O3 C16 116.20(9)
C14 O4 C17 116.76(10)
C1 N1 C7 125.39(10)
C1 N1 C11 120.26(10)
C11 N1 C7 114.35(10)
O1 C1 N1 121.11(13)
O1 C1 C2 119.76(12)
N1 C1 C2 119.13(11)
C1 C2 H2A 108.5
C1 C2 H2B 108.5
C1 C2 C3 115.27(11)
H2A C2 H2B 107.5
C3 C2 H2A 108.5
C3 C2 H2B 108.5
C2 C3 H3A 109.0
C2 C3 H3B 109.0
H3A C3 H3B 107.8
C4 C3 C2 112.86(11)
C4 C3 H3A 109.0
C4 C3 H3B 109.0
O2 C4 C3 120.98(13)
O2 C4 C5 120.48(13)
C3 C4 C5 118.45(12)
C4 C5 H5A 109.7
C4 C5 H5B 109.7
C4 C5 C6 109.96(10)
H5A C5 H5B 108.2
C6 C5 H5A 109.7
C6 C5 H5B 109.7
C5 C6 H6A 109.4
C5 C6 H6B 109.4
C5 C6 C7 111.14(10)
H6A C6 H6B 108.0
C7 C6 H6A 109.4
C7 C6 H6B 109.4
N1 C7 C6 110.81(10)
N1 C7 H7 107.8
N1 C7 C8 110.40(10)
C6 C7 H7 107.8
C8 C7 C6 111.92(10)
C8 C7 H7 107.8
C9 C8 C7 122.66(10)
C9 C8 C12 119.80(11)
C12 C8 C7 117.54(11)
C8 C9 C10 121.12(11)
C8 C9 C15 119.14(11)
C15 C9 C10 119.74(11)
C9 C10 H10A 109.6
C9 C10 H10B 109.6
C9 C10 C11 110.41(10)
H10A C10 H10B 108.1
C11 C10 H10A 109.6
C11 C10 H10B 109.6
N1 C11 C10 109.14(10)
N1 C11 H11A 109.9
N1 C11 H11B 109.9
C10 C11 H11A 109.9
C10 C11 H11B 109.9
H11A C11 H11B 108.3
C8 C12 H12 119.6
C13 C12 C8 120.86(11)
C13 C12 H12 119.6
O3 C13 C12 125.07(11)
O3 C13 C14 115.50(10)
C12 C13 C14 119.43(11)
O4 C14 C13 115.55(10)
O4 C14 C15 125.01(11)
C15 C14 C13 119.44(11)
C9 C15 H15 119.4
C14 C15 C9 121.28(12)
C14 C15 H15 119.4
O3 C16 H16A 109.5
O3 C16 H16B 109.5
O3 C16 H16C 109.5
H16A C16 H16B 109.5
H16A C16 H16C 109.5
H16B C16 H16C 109.5
O4 C17 H17A 109.5
O4 C17 H17B 109.5
O4 C17 H17C 109.5
H17A C17 H17B 109.5
H17A C17 H17C 109.5
H17B C17 H17C 109.5

loop_
_geom_bond_atom_site_label_1
_geom_bond_atom_site_label_2
_geom_bond_distance
O1 C1 1.2329(15)
O2 C4 1.2155(16)
O3 C13 1.3700(14)
O3 C16 1.4312(15)
O4 C14 1.3701(15)
O4 C17 1.4342(16)
N1 C1 1.3588(17)
N1 C7 1.4661(15)
N1 C11 1.4614(16)
C1 C2 1.5142(19)
C2 H2A 0.9900
C2 H2B 0.9900
C2 C3 1.549(2)
C3 H3A 0.9900
C3 H3B 0.9900
C3 C4 1.5085(19)
C4 C5 1.5136(19)
C5 H5A 0.9900
C5 H5B 0.9900
C5 C6 1.5347(17)
C6 H6A 0.9900
C6 H6B 0.9900
C6 C7 1.5400(17)
C7 H7 1.0000
C7 C8 1.5220(16)
C8 C9 1.3837(17)
C8 C12 1.4060(16)
C9 C10 1.5144(16)
C9 C15 1.4030(17)
C10 H10A 0.9900
C10 H10B 0.9900
C10 C11 1.5196(18)
C11 H11A 0.9900
C11 H11B 0.9900
C12 H12 0.9500
C12 C13 1.3799(17)
C13 C14 1.4092(17)
C14 C15 1.3805(17)
C15 H15 0.9500
C16 H16A 0.9800
C16 H16B 0.9800
C16 H16C 0.9800
C17 H17A 0.9800
C17 H17B 0.9800
C17 H17C 0.9800

loop_
_geom_torsion_atom_site_label_1
_geom_torsion_atom_site_label_2
_geom_torsion_atom_site_label_3
_geom_torsion_atom_site_label_4
_geom_torsion
O1 C1 C2 C3 101.64(15)
O2 C4 C5 C6 -66.87(16)
O3 C13 C14 O4 -0.32(16)
O3 C13 C14 C15 179.03(11)
O4 C14 C15 C9 179.31(12)
N1 C1 C2 C3 -77.62(15)
N1 C7 C8 C9 -10.22(16)
N1 C7 C8 C12 170.04(10)
C1 N1 C7 C6 100.62(14)
C1 N1 C7 C8 -134.80(12)
C1 N1 C11 C10 112.33(13)
C1 C2 C3 C4 72.64(15)
C2 C3 C4 O2 99.43(15)
C2 C3 C4 C5 -77.21(15)
C3 C4 C5 C6 109.79(13)
C4 C5 C6 C7 -52.24(14)
C5 C6 C7 N1 -52.74(14)
C5 C6 C7 C8 -176.45(10)
C6 C7 C8 C9 113.71(13)
C6 C7 C8 C12 -66.02(14)
C7 N1 C1 O1 176.64(12)
C7 N1 C1 C2 -4.11(18)
C7 N1 C11 C10 -67.11(14)
C7 C8 C9 C10 -1.16(18)
C7 C8 C9 C15 178.60(11)
C7 C8 C12 C13 179.58(11)
C8 C9 C10 C11 -19.18(17)
C8 C9 C15 C14 1.74(19)
C8 C12 C13 O3 -179.04(11)
C8 C12 C13 C14 1.95(18)
C9 C8 C12 C13 -0.17(18)
C9 C10 C11 N1 50.69(14)
C10 C9 C15 C14 -178.49(12)
C11 N1 C1 O1 -2.74(18)
C11 N1 C1 C2 176.51(11)
C11 N1 C7 C6 -79.97(13)
C11 N1 C7 C8 44.60(14)
C12 C8 C9 C10 178.57(11)
C12 C8 C9 C15 -1.67(18)
C12 C13 C14 O4 178.79(11)
C12 C13 C14 C15 -1.87(18)
C13 C14 C15 C9 0.03(19)
C15 C9 C10 C11 161.05(12)
C16 O3 C13 C12 8.48(17)
C16 O3 C13 C14 -172.47(11)
C17 O4 C14 C13 -176.06(11)
C17 O4 C14 C15 4.64(18)
